data_4509382
loop_
_publ_author_name
'Chen, Jian-Qiao'
'Cai, Yue-Peng'
'Fang, Hua-Cai'
'Zhou, Zheng-Yuan'
'Zhan, Xu-Lin'
'Zhao, Gang'
'Zhang, Zhong'

_publ_section_title
;
 Construction of Three-Dimensional Metal&#x2212;Organic Frameworks with
 Helical Character through Coordinative and Supramolecular Interactions
;
_journal_issue 3
_journal_name_full 'Crystal Growth &amp; Design'
_journal_page_first 1605
_journal_paper_doi 10.1021/cg8013317
_journal_volume 9
_journal_year 2009
_chemical_formula_moiety 'C22 H18 N4, 4(H2 O)'
_chemical_formula_sum 'C22 H26 N4 O4'
_chemical_formula_weight 410.47
_chemical_name_systematic
; 
 ? 
;
_space_group_IT_number 14
_symmetry_cell_setting monoclinic
_symmetry_space_group_name_Hall '-P 2yn'
_symmetry_space_group_name_H-M 'P 1 21/n 1'
_atom_sites_solution_hydrogens geom
_atom_sites_solution_primary direct
_atom_sites_solution_secondary difmap
_audit_creation_method SHELXL-97
_cell_angle_alpha 90.00
_cell_angle_beta 91.160(8)
_cell_angle_gamma 90.00
_cell_formula_units_Z 2
_cell_length_a 4.8087(17)
_cell_length_b 12.043(4)
_cell_length_c 18.482(6)
_cell_measurement_reflns_used 3251
_cell_measurement_temperature 293(2)
_cell_measurement_theta_max 25.25
_cell_measurement_theta_min 2.15
_cell_volume 1070.1(6)
_computing_cell_refinement 'Bruker SMART'
_computing_data_collection 'Bruker SMART'
_computing_data_reduction 'Bruker SAINT'
_computing_molecular_graphics 'Bruker SHELXTL'
_computing_publication_material 'Bruker SHELXTL'
_computing_structure_refinement 'SHELXL-97 (Sheldrick, 1997)'
_computing_structure_solution 'SHELXS-97 (Sheldrick, 1990)'
_diffrn_ambient_temperature 293(2)
_diffrn_measured_fraction_theta_full 0.993
_diffrn_measured_fraction_theta_max 0.993
_diffrn_measurement_device_type 'CCD area detector'
_diffrn_measurement_method 'phi and omega scans'
_diffrn_radiation_monochromator graphite
_diffrn_radiation_source 'fine-focus sealed tube'
_diffrn_radiation_type MoK\a
_diffrn_radiation_wavelength 0.71073
_diffrn_reflns_av_R_equivalents 0.0477
_diffrn_reflns_av_sigmaI/netI 0.0633
_diffrn_reflns_limit_h_max 6
_diffrn_reflns_limit_h_min -6
_diffrn_reflns_limit_k_max 15
_diffrn_reflns_limit_k_min -15
_diffrn_reflns_limit_l_max 24
_diffrn_reflns_limit_l_min -12
_diffrn_reflns_number 6843
_diffrn_reflns_theta_full 27.61
_diffrn_reflns_theta_max 27.61
_diffrn_reflns_theta_min 2.02
_diffrn_standards_decay_% none
_exptl_absorpt_coefficient_mu 0.089
_exptl_absorpt_correction_T_max 0.987
_exptl_absorpt_correction_T_min 0.981
_exptl_absorpt_correction_type multi-scan
_exptl_absorpt_process_details 'SADABS (Sheldrick, 1996)'
_exptl_crystal_colour colorless
_exptl_crystal_density_diffrn 1.274
_exptl_crystal_density_method 'not measured'
_exptl_crystal_description block
_exptl_crystal_F_000 436
_exptl_crystal_size_max 0.22
_exptl_crystal_size_mid 0.19
_exptl_crystal_size_min 0.15
_refine_diff_density_max 0.225
_refine_diff_density_min -0.226
_refine_diff_density_rms 0.048
_refine_ls_extinction_method none
_refine_ls_goodness_of_fit_ref 0.894
_refine_ls_hydrogen_treatment mixed
_refine_ls_matrix_type full
_refine_ls_number_parameters 148
_refine_ls_number_reflns 2471
_refine_ls_number_restraints 6
_refine_ls_restrained_S_all 0.898
_refine_ls_R_factor_all 0.1311
_refine_ls_R_factor_gt 0.0606
_refine_ls_shift/su_max 0.000
_refine_ls_shift/su_mean 0.000
_refine_ls_structure_factor_coef Fsqd
_refine_ls_weighting_details 'calc w=1/[\s^2^(Fo^2^)+(0.0988P)^2^+0.0119P] where P=(Fo^2^+2Fc^2^)/3'
_refine_ls_weighting_scheme calc
_refine_ls_wR_factor_gt 0.1570
_refine_ls_wR_factor_ref 0.1878
_reflns_number_gt 1044
_reflns_number_total 2471
_reflns_threshold_expression >2sigma(I)
_cod_data_source_file cg8013317sup5.cif
_cod_data_source_block y
_cod_depositor_comments
;
The following automatic conversions were performed:

'_exptl_absorpt_correction_type' value 'Multi-scan' changed to
'multi-scan' according to
/home/saulius/struct/CIF-dictionaries/cif_core.dic dictionary named
'cif_core.dic' version 2.4.2 from 2011-04-26.

Automatic conversion script
Id: cif_fix_values 1891 2012-01-12 08:04:46Z andrius 
;
_cod_original_sg_symbol_Hall -P2yn
_cod_original_sg_symbol_H-M P21/n
_cod_database_code 4509382

loop_
_symmetry_equiv_pos_as_xyz
'x, y, z'
'-x+1/2, y+1/2, -z+1/2'
'-x, -y, -z'
'x-1/2, -y-1/2, z-1/2'

loop_
_atom_site_label
_atom_site_type_symbol
_atom_site_fract_x
_atom_site_fract_y
_atom_site_fract_z
_atom_site_U_iso_or_equiv
_atom_site_adp_type
_atom_site_occupancy
_atom_site_symmetry_multiplicity
_atom_site_calc_flag
_atom_site_refinement_flags
O1W O 0.1977(5) 0.37773(17) 0.50605(13) 0.0987(8) Uani 1 1 d D
H1WA H 0.217(7) 0.435(2) 0.4782(16) 0.148 Uiso 1 1 d D
H1WB H 0.063(6) 0.390(3) 0.5364(17) 0.148 Uiso 1 1 d D
O2W O 0.2092(5) 0.0750(2) 0.07362(12) 0.1028(8) Uani 1 1 d D
H2WA H 0.034(3) 0.089(4) 0.0678(18) 0.154 Uiso 1 1 d D
H2WB H 0.266(6) 0.085(4) 0.1171(9) 0.154 Uiso 1 1 d D
N1 N 0.2325(4) 0.14391(16) 0.33477(11) 0.0582(6) Uani 1 1 d .
N2 N 0.3016(5) 0.1164(2) 0.21751(12) 0.0751(7) Uani 1 1 d .
C1 C 0.4746(6) 0.2015(2) 0.24197(14) 0.0623(7) Uani 1 1 d .
C2 C 0.6650(7) 0.2657(3) 0.20456(16) 0.0749(8) Uani 1 1 d .
H2 H 0.6942 0.2545 0.1555 0.090 Uiso 1 1 calc R
C3 C 0.8069(7) 0.3455(3) 0.24229(19) 0.0823(9) Uani 1 1 d .
H3 H 0.9358 0.3891 0.2185 0.099 Uiso 1 1 calc R
C4 C 0.7637(6) 0.3632(2) 0.31507(18) 0.0804(9) Uani 1 1 d .
H4 H 0.8645 0.4185 0.3390 0.096 Uiso 1 1 calc R
C5 C 0.5754(6) 0.3011(2) 0.35313(15) 0.0663(7) Uani 1 1 d .
H5 H 0.5455 0.3134 0.4020 0.080 Uiso 1 1 calc R
C6 C 0.4338(5) 0.2201(2) 0.31494(13) 0.0543(6) Uani 1 1 d .
C7 C 0.1666(6) 0.0865(2) 0.27456(15) 0.0708(8) Uani 1 1 d .
H7 H 0.0349 0.0300 0.2737 0.085 Uiso 1 1 calc R
C8 C 0.1212(6) 0.1263(2) 0.40735(14) 0.0673(7) Uani 1 1 d .
H8A H -0.0544 0.0870 0.4030 0.081 Uiso 1 1 calc R
H8B H 0.0857 0.1977 0.4295 0.081 Uiso 1 1 calc R
C9 C 0.3180(5) 0.0607(2) 0.45555(12) 0.0548(6) Uani 1 1 d .
C10 C 0.3641(6) -0.0512(2) 0.44336(13) 0.0633(7) Uani 1 1 d .
H10 H 0.2724 -0.0867 0.4051 0.076 Uiso 1 1 calc R
C11 C 0.4562(6) 0.1104(2) 0.51273(14) 0.0641(7) Uani 1 1 d .
H11 H 0.4276 0.1854 0.5218 0.077 Uiso 1 1 calc R

loop_
_atom_site_aniso_label
_atom_site_aniso_U_11
_atom_site_aniso_U_22
_atom_site_aniso_U_33
_atom_site_aniso_U_23
_atom_site_aniso_U_13
_atom_site_aniso_U_12
O1W 0.115(2) 0.0859(15) 0.0955(17) 0.0048(12) 0.0042(13) 0.0169(13)
O2W 0.1085(19) 0.1209(19) 0.0792(14) -0.0195(14) 0.0077(12) -0.0014(16)
N1 0.0569(13) 0.0633(13) 0.0543(12) 0.0068(10) -0.0017(9) 0.0052(11)
N2 0.0888(18) 0.0744(16) 0.0619(15) -0.0044(12) -0.0062(13) 0.0100(14)
C1 0.0641(18) 0.0640(17) 0.0588(16) 0.0060(13) 0.0004(13) 0.0180(14)
C2 0.075(2) 0.083(2) 0.0666(17) 0.0165(16) 0.0126(15) 0.0218(17)
C3 0.072(2) 0.082(2) 0.093(2) 0.0268(18) 0.0137(17) 0.0085(17)
C4 0.071(2) 0.0656(18) 0.104(3) 0.0097(17) -0.0101(18) -0.0045(15)
C5 0.0685(18) 0.0653(17) 0.0649(16) 0.0046(14) -0.0022(14) 0.0055(14)
C6 0.0503(15) 0.0571(15) 0.0553(15) 0.0074(12) -0.0009(11) 0.0115(12)
C7 0.077(2) 0.0659(18) 0.0689(19) 0.0028(15) -0.0100(15) -0.0006(14)
C8 0.0612(17) 0.0763(18) 0.0646(17) 0.0191(13) 0.0074(12) 0.0088(14)
C9 0.0531(15) 0.0584(15) 0.0533(14) 0.0108(12) 0.0107(11) 0.0032(12)
C10 0.0715(17) 0.0615(17) 0.0569(15) 0.0022(13) -0.0002(13) -0.0013(14)
C11 0.084(2) 0.0485(14) 0.0600(16) 0.0032(12) 0.0073(14) 0.0100(14)

loop_
_atom_type_symbol
_atom_type_description
_atom_type_scat_dispersion_real
_atom_type_scat_dispersion_imag
_atom_type_scat_source
C C 0.0033 0.0016 'International Tables Vol C Tables 4.2.6.8 and 6.1.1.4'
H H 0.0000 0.0000 'International Tables Vol C Tables 4.2.6.8 and 6.1.1.4'
N N 0.0061 0.0033 'International Tables Vol C Tables 4.2.6.8 and 6.1.1.4'
O O 0.0106 0.0060 'International Tables Vol C Tables 4.2.6.8 and 6.1.1.4'

loop_
_geom_angle_atom_site_label_1
_geom_angle_atom_site_label_2
_geom_angle_atom_site_label_3
_geom_angle
_geom_angle_site_symmetry_1
H1WA O1W H1WB 109.9(13) .
H2WA O2W H2WB 112.4(14) .
C7 N1 C6 106.0(2) .
C7 N1 C8 126.7(2) .
C6 N1 C8 127.2(2) .
C7 N2 C1 104.2(2) .
C6 C1 N2 109.9(2) .
C6 C1 C2 120.1(3) .
N2 C1 C2 130.0(3) .
C3 C2 C1 117.7(3) .
C3 C2 H2 121.1 .
C1 C2 H2 121.1 .
C2 C3 C4 121.5(3) .
C2 C3 H3 119.2 .
C4 C3 H3 119.2 .
C5 C4 C3 121.8(3) .
C5 C4 H4 119.1 .
C3 C4 H4 119.1 .
C6 C5 C4 116.5(3) .
C6 C5 H5 121.8 .
C4 C5 H5 121.8 .
C5 C6 C1 122.4(3) .
C5 C6 N1 132.3(2) .
C1 C6 N1 105.3(2) .
N2 C7 N1 114.6(3) .
N2 C7 H7 122.7 .
N1 C7 H7 122.7 .
N1 C8 C9 112.3(2) .
N1 C8 H8A 109.2 .
C9 C8 H8A 109.2 .
N1 C8 H8B 109.2 .
C9 C8 H8B 109.2 .
H8A C8 H8B 107.9 .
C11 C9 C10 118.2(2) .
C11 C9 C8 120.9(2) .
C10 C9 C8 120.9(2) .
C11 C10 C9 120.6(2) 3_656
C11 C10 H10 119.7 3_656
C9 C10 H10 119.7 .
C10 C11 C9 121.2(2) 3_656
C10 C11 H11 119.4 3_656
C9 C11 H11 119.4 .

loop_
_geom_bond_atom_site_label_1
_geom_bond_atom_site_label_2
_geom_bond_distance
_geom_bond_site_symmetry_2
O1W H1WA 0.865(10) .
O1W H1WB 0.878(10) .
O2W H2WA 0.865(10) .
O2W H2WB 0.853(10) .
N1 C7 1.342(3) .
N1 C6 1.389(3) .
N1 C8 1.470(3) .
N2 C7 1.300(4) .
N2 C1 1.390(4) .
C1 C6 1.385(3) .
C1 C2 1.393(4) .
C2 C3 1.363(4) .
C2 H2 0.9300 .
C3 C4 1.382(4) .
C3 H3 0.9300 .
C4 C5 1.378(4) .
C4 H4 0.9300 .
C5 C6 1.377(4) .
C5 H5 0.9300 .
C7 H7 0.9300 .
C8 C9 1.509(3) .
C8 H8A 0.9700 .
C8 H8B 0.9700 .
C9 C11 1.374(3) .
C9 C10 1.386(3) .
C10 C11 1.373(3) 3_656
C10 H10 0.9300 .
C11 C10 1.373(3) 3_656
C11 H11 0.9300 .

loop_
_geom_hbond_atom_site_label_D
_geom_hbond_atom_site_label_H
_geom_hbond_atom_site_label_A
_geom_hbond_distance_DH
_geom_hbond_distance_HA
_geom_hbond_distance_DA
_geom_hbond_angle_DHA
_geom_hbond_site_symmetry_A
O1W H1WA O2W 0.865(10) 1.976(12) 2.835(3) 172(4) 2
O1W H1WB O2W 0.878(10) 1.896(17) 2.742(4) 162(4) 4_566
O2W H2WA O1W 0.865(10) 2.001(16) 2.795(4) 152(3) 4_565
O2W H2WB N2 0.853(10) 1.897(15) 2.733(3) 166(3) 1

loop_
_geom_torsion_atom_site_label_1
_geom_torsion_atom_site_label_2
_geom_torsion_atom_site_label_3
_geom_torsion_atom_site_label_4
_geom_torsion
_geom_torsion_site_symmetry_4
C7 N2 C1 C6 -0.3(3) .
C7 N2 C1 C2 -179.3(3) .
C6 C1 C2 C3 0.3(4) .
N2 C1 C2 C3 179.2(3) .
C1 C2 C3 C4 -0.4(4) .
C2 C3 C4 C5 0.0(5) .
C3 C4 C5 C6 0.4(4) .
C4 C5 C6 C1 -0.5(4) .
C4 C5 C6 N1 -179.6(2) .
N2 C1 C6 C5 -179.0(2) .
C2 C1 C6 C5 0.1(4) .
N2 C1 C6 N1 0.3(3) .
C2 C1 C6 N1 179.5(2) .
C7 N1 C6 C5 179.0(3) .
C8 N1 C6 C5 -3.1(4) .
C7 N1 C6 C1 -0.2(2) .
C8 N1 C6 C1 177.6(2) .
C1 N2 C7 N1 0.2(3) .
C6 N1 C7 N2 0.0(3) .
C8 N1 C7 N2 -177.9(2) .
C7 N1 C8 C9 100.0(3) .
C6 N1 C8 C9 -77.4(3) .
N1 C8 C9 C11 109.5(3) .
N1 C8 C9 C10 -70.6(3) .
C11 C9 C10 C11 -0.2(4) 3_656
C8 C9 C10 C11 179.9(2) 3_656
C10 C9 C11 C10 0.2(4) 3_656
C8 C9 C11 C10 -179.9(2) 3_656
